data_7200661
loop_
_publ_author_name
'Jeong, Kyung Seok'
'Lee, Bohyung'
'Kim, Jaheon'
'Jeong, Nakcheol'

_publ_section_title
;
 Guest-dependent self-assembly of (R,R)-2,3-diphenylsuccinic
 acids&#x2009;:&#x2009; formation of a cyclotetrameric chiral square
;
_journal_issue 4
_journal_name_full CrystEngComm
_journal_page_first 549
_journal_paper_doi 10.1039/b819756c
_journal_volume 11
_journal_year 2009
_chemical_formula_sum 'C20 H22 O5'
_chemical_formula_weight 342.38
_chemical_name_systematic
;
?
;
_space_group_IT_number 2
_symmetry_cell_setting triclinic
_symmetry_space_group_name_Hall '-P 1'
_symmetry_space_group_name_H-M 'P -1'
_atom_sites_solution_hydrogens geom
_atom_sites_solution_primary direct
_atom_sites_solution_secondary difmap
_audit_creation_method SHELXL-97
_cell_angle_alpha 69.8170(10)
_cell_angle_beta 74.207(2)
_cell_angle_gamma 64.6770(10)
_cell_formula_units_Z 2
_cell_length_a 9.1569(7)
_cell_length_b 10.3223(9)
_cell_length_c 11.0400(9)
_cell_measurement_reflns_used 2083
_cell_measurement_temperature 173(2)
_cell_measurement_theta_max 24.7
_cell_measurement_theta_min 2.25
_cell_volume 875.72(12)
_computing_cell_refinement 'Bruker SAINT'
_computing_data_collection 'Bruker SMART'
_computing_data_reduction 'Bruker SAINT'
_computing_molecular_graphics 'Bruekr XP'
_computing_publication_material 'Bruker XCIF'
_computing_structure_refinement 'SHELXL-97 (Sheldrick, 1997)'
_computing_structure_solution 'SHELXS-97 (Sheldrick, 1990)'
_diffrn_ambient_temperature 173(2)
_diffrn_measured_fraction_theta_full 0.924
_diffrn_measured_fraction_theta_max 0.924
_diffrn_measurement_device_type 'Bruker SMART CCD'
_diffrn_radiation_monochromator graphite
_diffrn_radiation_source 'fine-focus sealed tube'
_diffrn_radiation_type MoK\a
_diffrn_radiation_wavelength 0.71073
_diffrn_reflns_av_R_equivalents 0.0264
_diffrn_reflns_av_sigmaI/netI 0.0739
_diffrn_reflns_limit_h_max 9
_diffrn_reflns_limit_h_min -10
_diffrn_reflns_limit_k_max 12
_diffrn_reflns_limit_k_min -11
_diffrn_reflns_limit_l_max 12
_diffrn_reflns_limit_l_min -10
_diffrn_reflns_number 3840
_diffrn_reflns_theta_full 24.71
_diffrn_reflns_theta_max 24.71
_diffrn_reflns_theta_min 1.99
_diffrn_standards_decay_% 0
_exptl_absorpt_coefficient_mu 0.093
_exptl_absorpt_correction_T_min
;
Ratio of minimum to maximum apparent transmission: 0.680779
;
_exptl_absorpt_correction_type SADABS
_exptl_crystal_colour colorless
_exptl_crystal_density_diffrn 1.298
_exptl_crystal_density_method 'not measured'
_exptl_crystal_description block
_exptl_crystal_F_000 364
_exptl_crystal_size_max 0.40
_exptl_crystal_size_mid 0.25
_exptl_crystal_size_min 0.20
_refine_diff_density_max 0.393
_refine_diff_density_min -0.550
_refine_diff_density_rms 0.101
_refine_ls_extinction_method none
_refine_ls_goodness_of_fit_ref 1.044
_refine_ls_hydrogen_treatment mixed
_refine_ls_matrix_type full
_refine_ls_number_parameters 234
_refine_ls_number_reflns 2753
_refine_ls_number_restraints 0
_refine_ls_restrained_S_all 1.044
_refine_ls_R_factor_all 0.1637
_refine_ls_R_factor_gt 0.0897
_refine_ls_shift/su_max 0.004
_refine_ls_shift/su_mean 0.000
_refine_ls_structure_factor_coef Fsqd
_refine_ls_weighting_details 'calc w=1/[\s^2^(Fo^2^)+(0.1575P)^2^+2.5193P] where P=(Fo^2^+2Fc^2^)/3'
_refine_ls_weighting_scheme calc
_refine_ls_wR_factor_gt 0.2391
_refine_ls_wR_factor_ref 0.3200
_reflns_number_gt 1643
_reflns_number_total 2753
_reflns_threshold_expression >2sigma(I)
_cod_data_source_file b819756c.txt
_cod_data_source_block xtal2
_cod_original_sg_symbol_H-M P-1
_cod_database_code 7200661

loop_
_symmetry_equiv_pos_as_xyz
'x, y, z'
'-x, -y, -z'

loop_
_atom_site_label
_atom_site_type_symbol
_atom_site_fract_x
_atom_site_fract_y
_atom_site_fract_z
_atom_site_U_iso_or_equiv
_atom_site_adp_type
_atom_site_occupancy
_atom_site_symmetry_multiplicity
_atom_site_calc_flag
_atom_site_refinement_flags
_atom_site_disorder_assembly
_atom_site_disorder_group
O1 O 0.1191(6) 1.0141(4) 0.5997(4) 0.0393(11) Uani 1 1 d . . .
O2 O 0.1715(5) 0.8553(4) 0.4832(4) 0.0394(11) Uani 1 1 d . . .
O3 O 0.5018(6) 0.9300(4) 0.3549(4) 0.0414(11) Uani 1 1 d . . .
O4 O 0.5922(6) 0.7121(5) 0.3072(4) 0.0406(12) Uani 1 1 d . . .
H1O H 0.010(17) 1.062(14) 0.564(12) 0.14(5) Uiso 1 1 d . . .
H2O H 0.623(8) 0.766(7) 0.231(7) 0.042(18) Uiso 1 1 d . . .
C1 C 0.2098(6) 0.8961(6) 0.5565(5) 0.0279(13) Uani 1 1 d . . .
C2 C 0.3692(7) 0.8117(6) 0.6118(5) 0.0302(13) Uani 1 1 d . . .
H2A H 0.4124 0.8849 0.6141 0.036 Uiso 1 1 calc R . .
C3 C 0.4971(7) 0.7101(6) 0.5284(5) 0.0294(13) Uani 1 1 d . . .
H3A H 0.4552 0.6350 0.5286 0.035 Uiso 1 1 calc R . .
C4 C 0.5275(7) 0.7988(6) 0.3880(5) 0.0296(13) Uani 1 1 d . . .
C5 C 0.3341(7) 0.7222(6) 0.7515(5) 0.0298(14) Uani 1 1 d . . .
C6 C 0.2621(8) 0.6187(7) 0.7739(6) 0.0404(16) Uani 1 1 d . . .
H6A H 0.2388 0.6030 0.7025 0.049 Uiso 1 1 calc R . .
C7 C 0.2248(9) 0.5390(7) 0.9005(6) 0.053(2) Uani 1 1 d . . .
H7A H 0.1754 0.4693 0.9164 0.063 Uiso 1 1 calc R . .
C8 C 0.2608(10) 0.5627(8) 1.0033(6) 0.057(2) Uani 1 1 d . . .
H8A H 0.2376 0.5073 1.0899 0.069 Uiso 1 1 calc R . .
C9 C 0.3292(10) 0.6647(8) 0.9819(6) 0.057(2) Uani 1 1 d . . .
H9A H 0.3533 0.6804 1.0529 0.068 Uiso 1 1 calc R . .
C10 C 0.3628(8) 0.7449(7) 0.8553(6) 0.0426(16) Uani 1 1 d . . .
H10A H 0.4073 0.8178 0.8408 0.051 Uiso 1 1 calc R . .
C11 C 0.6601(7) 0.6279(6) 0.5820(5) 0.0297(14) Uani 1 1 d . . .
C12 C 0.7457(9) 0.7049(7) 0.5925(5) 0.0419(17) Uani 1 1 d . . .
H12A H 0.7008 0.8104 0.5693 0.050 Uiso 1 1 calc R . .
C13 C 0.8971(8) 0.6305(7) 0.6364(5) 0.0407(16) Uani 1 1 d . . .
H13A H 0.9546 0.6850 0.6430 0.049 Uiso 1 1 calc R . .
C14 C 0.9629(8) 0.4775(7) 0.6700(5) 0.0434(17) Uani 1 1 d . . .
H14A H 1.0668 0.4264 0.6986 0.052 Uiso 1 1 calc R . .
C15 C 0.8784(8) 0.3987(7) 0.6622(5) 0.0420(17) Uani 1 1 d . . .
H15A H 0.9235 0.2932 0.6862 0.050 Uiso 1 1 calc R . .
C16 C 0.7268(8) 0.4733(6) 0.6192(5) 0.0363(15) Uani 1 1 d . . .
H16A H 0.6683 0.4182 0.6152 0.044 Uiso 1 1 calc R . .
O1S O 0.7087(7) 0.8364(6) 0.0656(4) 0.0619(16) Uani 1 1 d . . .
C17 C 0.8403(10) 0.8794(9) 0.0559(6) 0.0527(19) Uani 1 1 d . . .
H17A H 0.9375 0.7912 0.0841 0.063 Uiso 1 1 calc R . .
H17B H 0.8096 0.9473 0.1114 0.063 Uiso 1 1 calc R . .
C18 C 0.8755(13) 0.9565(10) -0.0850(7) 0.075(3) Uani 1 1 d . . .
H18A H 0.8281 1.0657 -0.0993 0.090 Uiso 1 1 calc R . .
H18B H 0.9946 0.9252 -0.1153 0.090 Uiso 1 1 calc R . .
C19 C 0.6810(11) 0.8557(9) -0.0620(6) 0.059(2) Uani 1 1 d . . .
H19A H 0.5693 0.9275 -0.0766 0.071 Uiso 1 1 calc R . .
H19B H 0.6948 0.7600 -0.0735 0.071 Uiso 1 1 calc R . .
C20 C 0.8002(19) 0.911(2) -0.1503(9) 0.174(8) Uani 1 1 d . . .
H20A H 0.8841 0.8326 -0.1910 0.209 Uiso 1 1 calc R . .
H20B H 0.7471 0.9964 -0.2205 0.209 Uiso 1 1 calc R . .

loop_
_atom_site_aniso_label
_atom_site_aniso_U_11
_atom_site_aniso_U_22
_atom_site_aniso_U_33
_atom_site_aniso_U_23
_atom_site_aniso_U_13
_atom_site_aniso_U_12
O1 0.042(3) 0.029(2) 0.039(2) -0.0131(18) -0.004(2) -0.005(2)
O2 0.043(3) 0.035(2) 0.036(2) -0.0146(18) -0.009(2) -0.004(2)
O3 0.063(3) 0.028(2) 0.031(2) -0.0010(17) -0.008(2) -0.019(2)
O4 0.053(3) 0.035(2) 0.021(2) -0.0062(17) 0.0022(19) -0.011(2)
C1 0.017(3) 0.029(3) 0.022(3) -0.004(2) 0.006(2) -0.002(2)
C2 0.035(3) 0.023(3) 0.027(3) -0.006(2) -0.002(2) -0.008(3)
C3 0.034(3) 0.024(3) 0.023(3) -0.006(2) 0.001(2) -0.007(3)
C4 0.041(3) 0.024(3) 0.023(3) -0.005(2) -0.005(2) -0.012(3)
C5 0.026(3) 0.025(3) 0.023(3) -0.007(2) 0.001(2) 0.003(2)
C6 0.043(4) 0.036(3) 0.030(3) -0.006(3) -0.001(3) -0.009(3)
C7 0.057(5) 0.038(4) 0.043(4) -0.002(3) 0.009(3) -0.016(3)
C8 0.058(5) 0.049(4) 0.028(3) -0.002(3) 0.005(3) 0.001(4)
C9 0.066(5) 0.057(5) 0.029(3) -0.018(3) -0.012(3) 0.002(4)
C10 0.040(4) 0.038(4) 0.035(3) -0.015(3) -0.006(3) 0.003(3)
C11 0.042(3) 0.024(3) 0.016(2) -0.008(2) 0.005(2) -0.009(3)
C12 0.059(4) 0.026(3) 0.025(3) -0.003(2) 0.004(3) -0.010(3)
C13 0.046(4) 0.041(4) 0.028(3) -0.004(3) -0.007(3) -0.013(3)
C14 0.044(4) 0.048(4) 0.018(3) -0.007(3) 0.001(3) -0.003(3)
C15 0.058(4) 0.024(3) 0.024(3) -0.006(2) -0.010(3) 0.005(3)
C16 0.051(4) 0.027(3) 0.021(3) -0.009(2) -0.002(3) -0.005(3)
O1S 0.084(4) 0.090(4) 0.025(2) -0.006(2) -0.002(2) -0.056(3)
C17 0.056(4) 0.062(5) 0.038(4) -0.017(3) 0.000(3) -0.022(4)
C18 0.099(7) 0.071(6) 0.044(4) -0.002(4) 0.003(5) -0.039(5)
C19 0.084(6) 0.058(5) 0.037(4) -0.004(3) -0.022(4) -0.027(4)
C20 0.161(13) 0.38(3) 0.025(5) 0.007(8) -0.010(6) -0.185(17)

loop_
_atom_type_symbol
_atom_type_description
_atom_type_scat_dispersion_real
_atom_type_scat_dispersion_imag
_atom_type_scat_source
C C 0.0033 0.0016 'International Tables Vol C Tables 4.2.6.8 and 6.1.1.4'
H H 0.0000 0.0000 'International Tables Vol C Tables 4.2.6.8 and 6.1.1.4'
O O 0.0106 0.0060 'International Tables Vol C Tables 4.2.6.8 and 6.1.1.4'

loop_
_geom_angle_atom_site_label_1
_geom_angle_atom_site_label_2
_geom_angle_atom_site_label_3
_geom_angle
_geom_angle_site_symmetry_1
_geom_angle_site_symmetry_3
_geom_angle_publ_flag
C1 O1 H1O 108(7) . . ?
C4 O4 H2O 107(4) . . ?
O2 C1 O1 125.0(5) . . ?
O2 C1 C2 122.9(5) . . ?
O1 C1 C2 112.1(5) . . ?
C1 C2 C5 108.1(4) . . ?
C1 C2 C3 111.6(5) . . ?
C5 C2 C3 111.0(4) . . ?
C1 C2 H2A 108.7 . . ?
C5 C2 H2A 108.7 . . ?
C3 C2 H2A 108.7 . . ?
C4 C3 C11 108.4(4) . . ?
C4 C3 C2 110.9(4) . . ?
C11 C3 C2 111.7(5) . . ?
C4 C3 H3A 108.6 . . ?
C11 C3 H3A 108.6 . . ?
C2 C3 H3A 108.6 . . ?
O3 C4 O4 124.1(5) . . ?
O3 C4 C3 124.5(5) . . ?
O4 C4 C3 111.3(5) . . ?
C10 C5 C6 118.8(5) . . ?
C10 C5 C2 122.0(6) . . ?
C6 C5 C2 119.1(5) . . ?
C7 C6 C5 120.1(6) . . ?
C7 C6 H6A 120.0 . . ?
C5 C6 H6A 120.0 . . ?
C8 C7 C6 119.1(7) . . ?
C8 C7 H7A 120.4 . . ?
C6 C7 H7A 120.4 . . ?
C9 C8 C7 121.0(6) . . ?
C9 C8 H8A 119.5 . . ?
C7 C8 H8A 119.5 . . ?
C8 C9 C10 119.1(7) . . ?
C8 C9 H9A 120.4 . . ?
C10 C9 H9A 120.4 . . ?
C5 C10 C9 121.9(7) . . ?
C5 C10 H10A 119.1 . . ?
C9 C10 H10A 119.1 . . ?
C12 C11 C16 118.4(6) . . ?
C12 C11 C3 121.0(5) . . ?
C16 C11 C3 120.6(6) . . ?
C11 C12 C13 121.1(6) . . ?
C11 C12 H12A 119.5 . . ?
C13 C12 H12A 119.5 . . ?
C14 C13 C12 119.7(7) . . ?
C14 C13 H13A 120.1 . . ?
C12 C13 H13A 120.1 . . ?
C15 C14 C13 120.1(6) . . ?
C15 C14 H14A 120.0 . . ?
C13 C14 H14A 120.0 . . ?
C14 C15 C16 120.1(6) . . ?
C14 C15 H15A 120.0 . . ?
C16 C15 H15A 120.0 . . ?
C15 C16 C11 120.6(6) . . ?
C15 C16 H16A 119.7 . . ?
C11 C16 H16A 119.7 . . ?
C17 O1S C19 109.8(5) . . ?
O1S C17 C18 106.2(7) . . ?
O1S C17 H17A 110.5 . . ?
C18 C17 H17A 110.5 . . ?
O1S C17 H17B 110.5 . . ?
C18 C17 H17B 110.5 . . ?
H17A C17 H17B 108.7 . . ?
C20 C18 C17 103.9(8) . . ?
C20 C18 H18A 111.0 . . ?
C17 C18 H18A 111.0 . . ?
C20 C18 H18B 111.0 . . ?
C17 C18 H18B 111.0 . . ?
H18A C18 H18B 109.0 . . ?
O1S C19 C20 105.5(8) . . ?
O1S C19 H19A 110.6 . . ?
C20 C19 H19A 110.6 . . ?
O1S C19 H19B 110.6 . . ?
C20 C19 H19B 110.6 . . ?
H19A C19 H19B 108.8 . . ?
C18 C20 C19 111.0(8) . . ?
C18 C20 H20A 109.4 . . ?
C19 C20 H20A 109.4 . . ?
C18 C20 H20B 109.4 . . ?
C19 C20 H20B 109.4 . . ?
H20A C20 H20B 108.0 . . ?

loop_
_geom_bond_atom_site_label_1
_geom_bond_atom_site_label_2
_geom_bond_distance
_geom_bond_site_symmetry_2
_geom_bond_publ_flag
O1 C1 1.312(7) . ?
O1 H1O 1.03(14) . ?
O2 C1 1.213(7) . ?
O3 C4 1.207(6) . ?
O4 C4 1.325(6) . ?
O4 H2O 0.88(7) . ?
C1 C2 1.514(8) . ?
C2 C5 1.528(7) . ?
C2 C3 1.533(7) . ?
C2 H2A 1.0000 . ?
C3 C4 1.523(7) . ?
C3 C11 1.533(8) . ?
C3 H3A 1.0000 . ?
C5 C10 1.357(9) . ?
C5 C6 1.403(9) . ?
C6 C7 1.391(8) . ?
C6 H6A 0.9500 . ?
C7 C8 1.385(11) . ?
C7 H7A 0.9500 . ?
C8 C9 1.367(11) . ?
C8 H8A 0.9500 . ?
C9 C10 1.385(9) . ?
C9 H9A 0.9500 . ?
C10 H10A 0.9500 . ?
C11 C12 1.381(9) . ?
C11 C16 1.392(8) . ?
C12 C13 1.394(10) . ?
C12 H12A 0.9500 . ?
C13 C14 1.378(9) . ?
C13 H13A 0.9500 . ?
C14 C15 1.375(10) . ?
C14 H14A 0.9500 . ?
C15 C16 1.391(9) . ?
C15 H15A 0.9500 . ?
C16 H16A 0.9500 . ?
O1S C17 1.420(9) . ?
O1S C19 1.431(8) . ?
C17 C18 1.500(10) . ?
C17 H17A 0.9900 . ?
C17 H17B 0.9900 . ?
C18 C20 1.412(15) . ?
C18 H18A 0.9900 . ?
C18 H18B 0.9900 . ?
C19 C20 1.427(13) . ?
C19 H19A 0.9900 . ?
C19 H19B 0.9900 . ?
C20 H20A 0.9900 . ?
C20 H20B 0.9900 . ?

loop_
_geom_hbond_atom_site_label_D
_geom_hbond_atom_site_label_H
_geom_hbond_atom_site_label_A
_geom_hbond_distance_DH
_geom_hbond_distance_HA
_geom_hbond_distance_DA
_geom_hbond_angle_DHA
_geom_hbond_site_symmetry_A
O1 H1O O2 1.03(14) 1.65(14) 2.672(7) 175(11) 2_576
O4 H2O O1S 0.88(7) 1.81(7) 2.675(6) 167(6) .

loop_
_geom_torsion_atom_site_label_1
_geom_torsion_atom_site_label_2
_geom_torsion_atom_site_label_3
_geom_torsion_atom_site_label_4
_geom_torsion
_geom_torsion_site_symmetry_1
_geom_torsion_site_symmetry_2
_geom_torsion_site_symmetry_3
_geom_torsion_site_symmetry_4
_geom_torsion_publ_flag
O2 C1 C2 C5 -100.8(6) . . . . ?
O1 C1 C2 C5 77.7(6) . . . . ?
O2 C1 C2 C3 21.5(7) . . . . ?
O1 C1 C2 C3 -160.0(4) . . . . ?
C1 C2 C3 C4 57.3(6) . . . . ?
C5 C2 C3 C4 178.0(5) . . . . ?
C1 C2 C3 C11 178.4(4) . . . . ?
C5 C2 C3 C11 -61.0(6) . . . . ?
C11 C3 C4 O3 -99.5(7) . . . . ?
C2 C3 C4 O3 23.5(9) . . . . ?
C11 C3 C4 O4 78.0(6) . . . . ?
C2 C3 C4 O4 -159.1(5) . . . . ?
C1 C2 C5 C10 -118.6(6) . . . . ?
C3 C2 C5 C10 118.7(6) . . . . ?
C1 C2 C5 C6 58.0(6) . . . . ?
C3 C2 C5 C6 -64.6(7) . . . . ?
C10 C5 C6 C7 -1.4(9) . . . . ?
C2 C5 C6 C7 -178.2(6) . . . . ?
C5 C6 C7 C8 -0.5(10) . . . . ?
C6 C7 C8 C9 1.2(11) . . . . ?
C7 C8 C9 C10 -0.1(11) . . . . ?
C6 C5 C10 C9 2.6(9) . . . . ?
C2 C5 C10 C9 179.3(6) . . . . ?
C8 C9 C10 C5 -1.9(10) . . . . ?
C4 C3 C11 C12 62.1(6) . . . . ?
C2 C3 C11 C12 -60.4(6) . . . . ?
C4 C3 C11 C16 -116.8(5) . . . . ?
C2 C3 C11 C16 120.7(5) . . . . ?
C16 C11 C12 C13 1.4(8) . . . . ?
C3 C11 C12 C13 -177.4(5) . . . . ?
C11 C12 C13 C14 0.0(8) . . . . ?
C12 C13 C14 C15 -1.0(8) . . . . ?
C13 C14 C15 C16 0.6(8) . . . . ?
C14 C15 C16 C11 0.9(8) . . . . ?
C12 C11 C16 C15 -1.9(7) . . . . ?
C3 C11 C16 C15 177.0(5) . . . . ?
C19 O1S C17 C18 11.0(8) . . . . ?
O1S C17 C18 C20 -18.0(12) . . . . ?
C17 O1S C19 C20 0.3(11) . . . . ?
C17 C18 C20 C19 19.0(16) . . . . ?
O1S C19 C20 C18 -12.6(16) . . . . ?
